data_7226566
loop_
_publ_author_name
'Gan\&s, Alexander'
'Xu, Chaojie'
'Guenet, Aur\'elie'
'Kelm, Harald'
'Kyritsakas, Nathalie'
'Planeix, Jean-Marc'
'Kubik, Stefan'
'Hosseini, Mir Wais'

_publ_section_title
;
 Molecular tectonics: homochiral coordination polymers based on
 pyridyl-substituted cyclic tetrapeptides
;
_journal_issue 40
_journal_name_full CrystEngComm
_journal_page_first 7685
_journal_paper_doi 10.1039/C6CE01944G
_journal_volume 18
_journal_year 2016
_chemical_absolute_configuration ad
_chemical_formula_moiety 'C34 H30 N6 O4, C2 H6 O, 2(H2 O)'
_chemical_formula_sum 'C36 H40 N6 O7'
_chemical_formula_weight 668.74
_space_group_crystal_system tetragonal
_space_group_IT_number 96
_space_group_name_Hall 'P 4nw 2abw'
_space_group_name_H-M_alt 'P 43 21 2'
_symmetry_space_group_name_Hall 'P 4nw 2abw'
_symmetry_space_group_name_H-M 'P 43 21 2'
_atom_sites_solution_hydrogens mixed
_audit_creation_method SHELXL-2014/6
_audit_update_record
;
2016-04-08 deposited with the CCDC.
2016-09-12 downloaded from the CCDC.
;
_cell_angle_alpha 90
_cell_angle_beta 90
_cell_angle_gamma 90
_cell_formula_units_Z 4
_cell_length_a 12.1013(3)
_cell_length_b 12.1013(3)
_cell_length_c 24.5291(9)
_cell_measurement_reflns_used 80000
_cell_measurement_temperature 173(2)
_cell_measurement_theta_max 25.
_cell_measurement_theta_min 2.5
_cell_volume 3592.08(18)
_computing_cell_refinement 'Bruker SAINT'
_computing_data_collection 'Bruker APEX2'
_computing_data_reduction 'Bruker SAINT'
_computing_molecular_graphics 'Bruker SHELXTL'
_computing_publication_material 'Bruker SHELXTL'
_computing_structure_refinement 'SHELXL-2014 (Sheldrick 2014)'
_computing_structure_solution 'SHELXS-97 (Sheldrick 2008)'
_diffrn_ambient_temperature 173(2)
_diffrn_measured_fraction_theta_full 0.999
_diffrn_measured_fraction_theta_max 0.997
_diffrn_measurement_device_type 'Bruker APEX-II CCD'
_diffrn_measurement_method '\f and \w scans'
_diffrn_radiation_type MoK\a
_diffrn_radiation_wavelength 0.71073
_diffrn_reflns_av_R_equivalents 0.0313
_diffrn_reflns_av_unetI/netI 0.0149
_diffrn_reflns_Laue_measured_fraction_full 0.999
_diffrn_reflns_Laue_measured_fraction_max 0.997
_diffrn_reflns_limit_h_max 16
_diffrn_reflns_limit_h_min -14
_diffrn_reflns_limit_k_max 17
_diffrn_reflns_limit_k_min -17
_diffrn_reflns_limit_l_max 34
_diffrn_reflns_limit_l_min -34
_diffrn_reflns_number 83727
_diffrn_reflns_point_group_measured_fraction_full 0.999
_diffrn_reflns_point_group_measured_fraction_max 0.997
_diffrn_reflns_theta_full 25.242
_diffrn_reflns_theta_max 30.082
_diffrn_reflns_theta_min 1.876
_exptl_absorpt_coefficient_mu 0.087
_exptl_absorpt_correction_T_max 0.998
_exptl_absorpt_correction_T_min 0.994
_exptl_absorpt_correction_type multi-scan
_exptl_absorpt_process_details sadabs
_exptl_crystal_colour colorless
_exptl_crystal_density_diffrn 1.237
_exptl_crystal_density_meas ?
_exptl_crystal_description prism
_exptl_crystal_F_000 1416
_exptl_crystal_size_max 0.060
_exptl_crystal_size_mid 0.060
_exptl_crystal_size_min 0.050
_refine_diff_density_max 0.847
_refine_diff_density_min -0.773
_refine_diff_density_rms 0.119
_refine_ls_abs_structure_details
;
 Flack x determined using 1626 quotients [(I+)-(I-)]/[(I+)+(I-)]
 (Parsons, Flack and Wagner, Acta Cryst. B69 (2013) 249-259).
;
_refine_ls_abs_structure_Flack 0.24(19)
_refine_ls_extinction_method none
_refine_ls_goodness_of_fit_ref 1.079
_refine_ls_hydrogen_treatment mixed
_refine_ls_matrix_type full
_refine_ls_number_parameters 227
_refine_ls_number_reflns 5270
_refine_ls_number_restraints 7
_refine_ls_restrained_S_all 1.088
_refine_ls_R_factor_all 0.1147
_refine_ls_R_factor_gt 0.0999
_refine_ls_shift/su_max 0.000
_refine_ls_shift/su_mean 0.000
_refine_ls_structure_factor_coef Fsqd
_refine_ls_weighting_details 'w=1/[\s^2^(Fo^2^)+(0.2000P)^2^] where P=(Fo^2^+2Fc^2^)/3'
_refine_ls_weighting_scheme calc
_refine_ls_wR_factor_gt 0.3109
_refine_ls_wR_factor_ref 0.3351
_reflns_Friedel_coverage 0.715
_reflns_Friedel_fraction_full 1.000
_reflns_Friedel_fraction_max 0.996
_reflns_number_gt 4332
_reflns_number_total 5270
_reflns_threshold_expression 'I > 2\s(I)'
_cod_data_source_file c6ce01944g2.cif
_cod_data_source_block 1
_cod_depositor_comments
;
The following automatic conversions were performed:

'_exptl_crystal_density_meas' value 'none' was changed to '?' - the
value is perceived as not measured.

Automatic conversion script
Id: cif_fix_values 4268 2015-11-12 08:31:59Z antanas 

 Adding full bibliography for 7226566--7226570.cif.
;
_cod_original_cell_volume 3592.1(2)
_cod_database_code 7226566
_shelx_space_group_comment
;
The symmetry employed for this shelxl refinement is uniquely defined
by the following loop, which should always be used as a source of
symmetry information in preference to the above space-group names.
They are only intended as comments.
;
_shelx_estimated_absorpt_t_min 0.995
_shelx_estimated_absorpt_t_max 0.996
_shelxl_version_number 2014/6

loop_
_space_group_symop_operation_xyz
'x, y, z'
'-x, -y, z+1/2'
'-y+1/2, x+1/2, z+3/4'
'y+1/2, -x+1/2, z+1/4'
'-x+1/2, y+1/2, -z+3/4'
'x+1/2, -y+1/2, -z+1/4'
'y, x, -z'
'-y, -x, -z+1/2'

loop_
_atom_site_label
_atom_site_type_symbol
_atom_site_fract_x
_atom_site_fract_y
_atom_site_fract_z
_atom_site_U_iso_or_equiv
_atom_site_adp_type
_atom_site_occupancy
_atom_site_site_symmetry_order
_atom_site_calc_flag
_atom_site_refinement_flags_posn
_atom_site_refinement_flags_adp
_atom_site_refinement_flags_occupancy
N1 N 0.0663(3) 0.3931(3) 0.39321(15) 0.0465(8) Uani 1 1 d . . .
C1 C 0.0988(4) 0.4661(4) 0.43800(17) 0.0466(9) Uani 1 1 d . . .
H1 H 0.1629 0.5132 0.4271 0.056 Uiso 1 1 calc R U .
C2 C -0.0048(6) 0.5374(6) 0.4472(2) 0.0726(18) Uani 1 1 d . . .
H2A H -0.0125 0.5569 0.4862 0.087 Uiso 1 1 calc R U .
H2B H -0.0006 0.6063 0.4256 0.087 Uiso 1 1 calc R U .
C3 C -0.0971(5) 0.4698(8) 0.4294(3) 0.0818(14) Uani 1 1 d . . .
H3A H -0.1619 0.5159 0.4200 0.098 Uiso 1 1 calc R U .
H3B H -0.1186 0.4158 0.4578 0.098 Uiso 1 1 calc R U .
C4 C -0.0487(5) 0.4089(8) 0.3767(3) 0.0818(14) Uani 1 1 d . . .
H4A H -0.0863 0.3375 0.3700 0.098 Uiso 1 1 calc R U .
H4B H -0.0545 0.4559 0.3438 0.098 Uiso 1 1 calc R U .
C5 C 0.1353(3) 0.3312(4) 0.36347(16) 0.0425(9) Uani 1 1 d . . .
O1 O 0.1026(3) 0.2775(4) 0.32390(15) 0.0671(12) Uani 1 1 d . . .
C6 C 0.2564(3) 0.3296(4) 0.37895(15) 0.0398(8) Uani 1 1 d . . .
C7 C 0.3288(3) 0.3977(3) 0.35013(15) 0.0384(7) Uani 1 1 d . . .
H7 H 0.3022 0.4469 0.3229 0.046 Uiso 1 1 calc R U .
C8 C 0.4414(3) 0.3918(3) 0.36226(15) 0.0367(7) Uani 1 1 d . . .
C9 C 0.4792(3) 0.3218(3) 0.40285(16) 0.0375(7) Uani 1 1 d . . .
H9 H 0.5562 0.3166 0.4100 0.045 Uiso 1 1 calc R U .
C10 C 0.4047(3) 0.2584(3) 0.43349(15) 0.0394(8) Uani 1 1 d . . .
C11 C 0.2919(3) 0.2609(4) 0.42067(16) 0.0445(9) Uani 1 1 d . . .
H11 H 0.2408 0.2163 0.4402 0.053 Uiso 1 1 calc R U .
C12 C 0.5228(3) 0.4618(3) 0.33315(16) 0.0401(8) Uani 1 1 d . . .
C13 C 0.5013(4) 0.5702(4) 0.3182(2) 0.0491(10) Uani 1 1 d . . .
H13 H 0.4305 0.6014 0.3245 0.059 Uiso 1 1 calc R U .
C14 C 0.5827(5) 0.6318(4) 0.2944(2) 0.0574(12) Uani 1 1 d . . .
H14 H 0.5656 0.7060 0.2848 0.069 Uiso 1 1 calc R U .
N2 N 0.6841(3) 0.5954(4) 0.28368(19) 0.0614(12) Uani 1 1 d D . .
C15 C 0.7051(4) 0.4893(5) 0.2964(2) 0.0606(14) Uani 1 1 d . . .
H15 H 0.7760 0.4599 0.2882 0.073 Uiso 1 1 calc R U .
C16 C 0.6282(4) 0.4214(5) 0.3209(2) 0.0530(11) Uani 1 1 d . . .
H16 H 0.6467 0.3471 0.3294 0.064 Uiso 1 1 calc R U .
N3 N 0.4502(3) 0.2012(3) 0.47827(15) 0.0446(8) Uani 1 1 d . . .
H3 H 0.5197 0.2156 0.4860 0.053 Uiso 1 1 calc R U .
C17 C 0.3986(4) 0.1267(4) 0.51061(17) 0.0441(9) Uani 1 1 d . . .
O2 O 0.3100(3) 0.0842(3) 0.50062(16) 0.0599(9) Uani 1 1 d . . .
O3 O 0.8334(3) 0.7571(3) 0.24735(18) 0.0585(9) Uani 1 1 d D . .
H3C H 0.788(4) 0.715(4) 0.2642(19) 0.050 Uiso 1 1 d D U .
H3D H 0.810(4) 0.802(4) 0.2214(18) 0.050 Uiso 1 1 d D U .
C20 C 0.8839(4) 0.1161(4) 0.2500 0.0472(13) Uani 1 2 d DS T P
C19 C 0.9710(7) 0.0290(7) 0.2500 0.181(10) Uani 1 2 d DS T P
O4 O 0.8574(11) 0.1733(18) 0.2974(7) 0.189(12) Uani 0.5 1 d D . P

loop_
_atom_site_aniso_label
_atom_site_aniso_U_11
_atom_site_aniso_U_22
_atom_site_aniso_U_33
_atom_site_aniso_U_23
_atom_site_aniso_U_13
_atom_site_aniso_U_12
N1 0.0331(15) 0.062(2) 0.0439(17) -0.0043(16) -0.0107(13) 0.0021(14)
C1 0.041(2) 0.057(2) 0.0422(18) -0.0029(17) -0.0063(15) 0.0047(17)
C2 0.085(4) 0.078(4) 0.055(3) -0.011(3) -0.018(3) 0.037(3)
C3 0.046(2) 0.109(4) 0.090(3) -0.013(3) -0.017(2) 0.021(2)
C4 0.046(2) 0.109(4) 0.090(3) -0.013(3) -0.017(2) 0.021(2)
C5 0.0272(15) 0.064(2) 0.0369(17) -0.0003(16) -0.0053(13) -0.0015(15)
O1 0.0343(15) 0.118(3) 0.0491(16) -0.0296(19) -0.0060(13) -0.0038(17)
C6 0.0265(14) 0.057(2) 0.0361(15) -0.0062(15) -0.0041(12) -0.0012(13)
C7 0.0304(15) 0.050(2) 0.0352(14) 0.0025(15) -0.0019(12) 0.0069(14)
C8 0.0322(16) 0.0410(18) 0.0369(15) 0.0036(13) 0.0010(12) 0.0030(13)
C9 0.0279(15) 0.0443(19) 0.0403(16) 0.0069(14) -0.0004(13) 0.0008(13)
C10 0.0334(17) 0.049(2) 0.0364(15) 0.0064(14) -0.0013(13) -0.0048(14)
C11 0.0327(17) 0.061(2) 0.0399(17) 0.0048(17) -0.0011(14) -0.0100(16)
C12 0.0345(17) 0.047(2) 0.0385(16) 0.0106(14) -0.0036(13) 0.0019(14)
C13 0.0358(19) 0.054(2) 0.058(2) 0.0088(19) -0.0043(17) 0.0052(16)
C14 0.061(3) 0.053(2) 0.058(2) 0.022(2) -0.012(2) -0.006(2)
N2 0.0405(19) 0.080(3) 0.064(2) 0.037(2) -0.0110(17) -0.0114(18)
C15 0.0335(19) 0.079(3) 0.070(3) 0.036(3) 0.0022(19) 0.0013(19)
C16 0.0359(19) 0.065(3) 0.058(2) 0.025(2) 0.0091(18) 0.0055(18)
N3 0.0342(16) 0.053(2) 0.0461(17) 0.0164(15) -0.0074(13) -0.0059(14)
C17 0.046(2) 0.0422(19) 0.0440(19) 0.0079(15) -0.0001(16) -0.0004(15)
O2 0.058(2) 0.062(2) 0.0598(18) 0.0176(16) -0.0095(16) -0.0191(16)
O3 0.0377(15) 0.059(2) 0.078(2) 0.0183(18) -0.0143(15) -0.0056(13)
C20 0.0433(18) 0.0433(18) 0.055(3) -0.0051(17) -0.0051(17) 0.000(2)
C19 0.164(14) 0.164(14) 0.21(2) -0.018(16) -0.018(16) 0.111(15)
O4 0.092(8) 0.28(2) 0.195(17) -0.194(18) 0.053(10) -0.064(11)

loop_
_atom_type_symbol
_atom_type_description
_atom_type_scat_dispersion_real
_atom_type_scat_dispersion_imag
_atom_type_scat_source
C C 0.0033 0.0016 'International Tables Vol C Tables 4.2.6.8 and 6.1.1.4'
H H 0.0000 0.0000 'International Tables Vol C Tables 4.2.6.8 and 6.1.1.4'
N N 0.0061 0.0033 'International Tables Vol C Tables 4.2.6.8 and 6.1.1.4'
O O 0.0106 0.0060 'International Tables Vol C Tables 4.2.6.8 and 6.1.1.4'

loop_
_geom_angle_atom_site_label_1
_geom_angle_atom_site_label_2
_geom_angle_atom_site_label_3
_geom_angle
_geom_angle_site_symmetry_1
_geom_angle_site_symmetry_3
C5 N1 C4 121.1(4) . .
C5 N1 C1 125.4(3) . .
C4 N1 C1 112.6(4) . .
N1 C1 C2 103.3(4) . .
N1 C1 C17 110.7(4) . 7_556
C2 C1 C17 110.8(4) . 7_556
N1 C1 H1 110.6 . .
C2 C1 H1 110.6 . .
C17 C1 H1 110.6 7_556 .
C3 C2 C1 105.5(5) . .
C3 C2 H2A 110.6 . .
C1 C2 H2A 110.6 . .
C3 C2 H2B 110.6 . .
C1 C2 H2B 110.6 . .
H2A C2 H2B 108.8 . .
C2 C3 C4 102.8(5) . .
C2 C3 H3A 111.2 . .
C4 C3 H3A 111.2 . .
C2 C3 H3B 111.2 . .
C4 C3 H3B 111.2 . .
H3A C3 H3B 109.1 . .
N1 C4 C3 100.7(5) . .
N1 C4 H4A 111.6 . .
C3 C4 H4A 111.6 . .
N1 C4 H4B 111.6 . .
C3 C4 H4B 111.6 . .
H4A C4 H4B 109.4 . .
O1 C5 N1 121.6(4) . .
O1 C5 C6 120.0(4) . .
N1 C5 C6 118.3(4) . .
C11 C6 C7 122.2(3) . .
C11 C6 C5 119.6(4) . .
C7 C6 C5 118.2(4) . .
C6 C7 C8 118.3(3) . .
C6 C7 H7 120.8 . .
C8 C7 H7 120.8 . .
C9 C8 C7 120.4(3) . .
C9 C8 C12 118.5(3) . .
C7 C8 C12 121.1(3) . .
C8 C9 C10 120.5(3) . .
C8 C9 H9 119.7 . .
C10 C9 H9 119.7 . .
C9 C10 C11 119.6(4) . .
C9 C10 N3 115.8(3) . .
C11 C10 N3 124.5(4) . .
C6 C11 C10 118.7(4) . .
C6 C11 H11 120.6 . .
C10 C11 H11 120.6 . .
C13 C12 C16 116.4(4) . .
C13 C12 C8 122.9(4) . .
C16 C12 C8 120.7(4) . .
C14 C13 C12 119.6(4) . .
C14 C13 H13 120.2 . .
C12 C13 H13 120.2 . .
N2 C14 C13 124.6(5) . .
N2 C14 H14 117.7 . .
C13 C14 H14 117.7 . .
C14 N2 C15 116.5(4) . .
N2 C15 C16 122.8(5) . .
N2 C15 H15 118.6 . .
C16 C15 H15 118.6 . .
C15 C16 C12 120.1(4) . .
C15 C16 H16 120.0 . .
C12 C16 H16 120.0 . .
C17 N3 C10 127.1(3) . .
C17 N3 H3 116.4 . .
C10 N3 H3 116.4 . .
O2 C17 N3 124.8(4) . .
O2 C17 C1 122.7(4) . 7_556
N3 C17 C1 112.4(4) . 7_556
H3C O3 H3D 121(4) . .
O4 C20 O4 118(2) . 8_665
O4 C20 C19 121.0(10) . .
O4 C20 C19 121.0(10) 8_665 .

loop_
_geom_bond_atom_site_label_1
_geom_bond_atom_site_label_2
_geom_bond_distance
_geom_bond_site_symmetry_2
N1 C5 1.337(6) .
N1 C4 1.462(6) .
N1 C1 1.464(6) .
C1 C2 1.538(7) .
C1 C17 1.539(6) 7_556
C1 H1 1.0000 .
C2 C3 1.453(11) .
C2 H2A 0.9900 .
C2 H2B 0.9900 .
C3 C4 1.599(10) .
C3 H3A 0.9900 .
C3 H3B 0.9900 .
C4 H4A 0.9900 .
C4 H4B 0.9900 .
C5 O1 1.233(5) .
C5 C6 1.514(5) .
C6 C11 1.387(6) .
C6 C7 1.396(6) .
C7 C8 1.397(5) .
C7 H7 0.9500 .
C8 C9 1.385(5) .
C8 C12 1.482(5) .
C9 C10 1.402(5) .
C9 H9 0.9500 .
C10 C11 1.401(5) .
C10 N3 1.410(5) .
C11 H11 0.9500 .
C12 C13 1.386(6) .
C12 C16 1.398(6) .
C13 C14 1.366(7) .
C13 H13 0.9500 .
C14 N2 1.331(8) .
C14 H14 0.9500 .
N2 C15 1.345(7) .
C15 C16 1.379(6) .
C15 H15 0.9500 .
C16 H16 0.9500 .
N3 C17 1.354(5) .
N3 H3 0.8800 .
C17 O2 1.215(5) .
C17 C1 1.540(6) 7_556
O3 H3C 0.861(19) .
O3 H3D 0.88(2) .
C20 O4 1.390(10) .
C20 O4 1.390(10) 8_665
C20 C19 1.491(13) .
